data_7008875
loop_
_publ_author_name
'Lu, Min'
'Yao, Yingming'
'Zhang, Yong'
'Shen, Qi'

_publ_section_title
;
 Synthesis and characterization of anionic rare-earth metal amides
 stabilized by phenoxy-amido ligands and their catalytic behavior for the
 polymerization of lactide.
;
_journal_issue 40
_journal_name_full 'Dalton transactions (Cambridge, England : 2003)'
_journal_page_first 9530
_journal_page_last 9537
_journal_paper_doi 10.1039/c0dt00025f
_journal_volume 39
_journal_year 2010
_chemical_formula_moiety 'C58 H92 Li2 N3 O4 Si2 Sm'
_chemical_formula_sum 'C58 H92 Li2 N3 O4 Si2 Sm'
_chemical_formula_weight 1115.76
_chemical_name_systematic
;
?
;
_space_group_IT_number 110
_symmetry_cell_setting tetragonal
_symmetry_Int_Tables_number 110
_symmetry_space_group_name_Hall 'I 4bw -2c'
_symmetry_space_group_name_H-M 'I 41 c d'
_atom_sites_solution_hydrogens geom
_atom_sites_solution_primary direct
_atom_sites_solution_secondary difmap
_audit_creation_method SHELXL-97
_cell_angle_alpha 90.00
_cell_angle_beta 90.00
_cell_angle_gamma 90.00
_cell_formula_units_Z 8
_cell_length_a 21.5715(19)
_cell_length_b 21.5715(19)
_cell_length_c 26.577(3)
_cell_measurement_reflns_used 14330
_cell_measurement_temperature 223(2)
_cell_measurement_theta_max 27.5
_cell_measurement_theta_min 3.1
_cell_volume 12367(2)
_computing_cell_refinement CrystalClear
_computing_data_collection CrystalClear
_computing_data_reduction CrystalStructure
_computing_structure_refinement 'SHELXL-97 (Sheldrick, 1997)'
_computing_structure_solution 'SHELXS-97 (Sheldrick, 1990)'
_diffrn_ambient_temperature 223(2)
_diffrn_detector_area_resol_mean 14.63
_diffrn_measured_fraction_theta_full 0.997
_diffrn_measured_fraction_theta_max 0.997
_diffrn_measurement_device_type 'Rigaku Saturn'
_diffrn_measurement_method \w
_diffrn_radiation_monochromator graphite
_diffrn_radiation_source 'fine-focus sealed tube'
_diffrn_radiation_type MoK\a
_diffrn_radiation_wavelength 0.71075
_diffrn_reflns_av_R_equivalents 0.0519
_diffrn_reflns_av_sigmaI/netI 0.0595
_diffrn_reflns_limit_h_max 21
_diffrn_reflns_limit_h_min -26
_diffrn_reflns_limit_k_max 26
_diffrn_reflns_limit_k_min -18
_diffrn_reflns_limit_l_max 24
_diffrn_reflns_limit_l_min -32
_diffrn_reflns_number 17634
_diffrn_reflns_theta_full 25.50
_diffrn_reflns_theta_max 25.50
_diffrn_reflns_theta_min 3.12
_exptl_absorpt_coefficient_mu 1.031
_exptl_absorpt_correction_T_max 0.797
_exptl_absorpt_correction_T_min 0.561
_exptl_absorpt_correction_type multi-scan
_exptl_absorpt_process_details 'Jacobson, R. (1998) Private communication'
_exptl_crystal_colour colorless
_exptl_crystal_density_diffrn 1.199
_exptl_crystal_density_method 'not measured'
_exptl_crystal_description block
_exptl_crystal_F_000 4712
_exptl_crystal_size_max 0.40
_exptl_crystal_size_mid 0.32
_exptl_crystal_size_min 0.22
_refine_diff_density_max 0.337
_refine_diff_density_min -0.786
_refine_diff_density_rms 0.062
_refine_ls_abs_structure_details 'Flack H D (1983), Acta Cryst. A39, 876-881'
_refine_ls_abs_structure_Flack 0.00(3)
_refine_ls_extinction_method none
_refine_ls_goodness_of_fit_ref 1.171
_refine_ls_hydrogen_treatment constr
_refine_ls_matrix_type full
_refine_ls_number_parameters 316
_refine_ls_number_reflns 4937
_refine_ls_number_restraints 3
_refine_ls_restrained_S_all 1.174
_refine_ls_R_factor_all 0.0826
_refine_ls_R_factor_gt 0.0627
_refine_ls_shift/su_max 0.000
_refine_ls_shift/su_mean 0.000
_refine_ls_structure_factor_coef Fsqd
_refine_ls_weighting_details 'calc w=1/[\s^2^(Fo^2^)+(0.0000P)^2^+43.6343P] where P=(Fo^2^+2Fc^2^)/3'
_refine_ls_weighting_scheme calc
_refine_ls_wR_factor_gt 0.0937
_refine_ls_wR_factor_ref 0.1011
_reflns_number_gt 3796
_reflns_number_total 4937
_reflns_threshold_expression >2sigma(I)
_cod_data_source_file C0DT00025F.TXT
_cod_data_source_block complex3
_cod_database_code 7008875

loop_
_symmetry_equiv_pos_as_xyz
'x, y, z'
'-y, x+1/2, z+1/4'
'-x+1/2, -y+1/2, z+1/2'
'y+1/2, -x, z+3/4'
'-x, y, z+1/2'
'y, x+1/2, z+3/4'
'x+1/2, -y+1/2, z'
'-y+1/2, -x, z+1/4'
'x+1/2, y+1/2, z+1/2'
'-y+1/2, x+1, z+3/4'
'-x+1, -y+1, z+1'
'y+1, -x+1/2, z+5/4'
'-x+1/2, y+1/2, z+1'
'y+1/2, x+1, z+5/4'
'x+1, -y+1, z+1/2'
'-y+1, -x+1/2, z+3/4'

loop_
_atom_site_label
_atom_site_type_symbol
_atom_site_fract_x
_atom_site_fract_y
_atom_site_fract_z
_atom_site_U_iso_or_equiv
_atom_site_adp_type
_atom_site_occupancy
_atom_site_symmetry_multiplicity
_atom_site_calc_flag
_atom_site_refinement_flags
_atom_site_disorder_assembly
_atom_site_disorder_group
Sm1 Sm 0.5000 1.0000 0.46465(7) 0.03533(13) Uani 1 2 d S . .
Si1 Si 0.56768(12) 0.98335(11) 0.34694(10) 0.0543(6) Uani 1 1 d . . .
O1 O 0.5059(2) 0.8990(2) 0.49185(18) 0.0371(12) Uani 1 1 d . . .
O2 O 0.4227(3) 0.8648(3) 0.5957(3) 0.082(2) Uani 1 1 d . . .
N1 N 0.5882(3) 1.0078(3) 0.5186(2) 0.0398(15) Uani 1 1 d . . .
N2 N 0.5000 1.0000 0.3775(3) 0.044(2) Uani 1 2 d S . .
C1 C 0.5573(3) 0.8663(3) 0.5044(3) 0.0329(17) Uani 1 1 d . . .
C2 C 0.5675(3) 0.8060(3) 0.4863(3) 0.0413(19) Uani 1 1 d . . .
C3 C 0.6226(4) 0.7759(3) 0.5008(3) 0.048(2) Uani 1 1 d . . .
H3 H 0.6306 0.7361 0.4879 0.058 Uiso 1 1 calc R . .
C4 C 0.6666(4) 0.8027(3) 0.5338(3) 0.045(2) Uani 1 1 d . . .
C5 C 0.6530(4) 0.8605(3) 0.5515(3) 0.049(2) Uani 1 1 d . . .
H5 H 0.6806 0.8792 0.5742 0.059 Uiso 1 1 calc R . .
C6 C 0.5999(3) 0.8929(3) 0.5373(3) 0.0395(19) Uani 1 1 d . . .
C7 C 0.5877(4) 0.9584(3) 0.5579(3) 0.0400(19) Uani 1 1 d . . .
H7A H 0.5473 0.9587 0.5748 0.048 Uiso 1 1 calc R . .
H7B H 0.6193 0.9681 0.5832 0.048 Uiso 1 1 calc R . .
C8 C 0.6462(4) 1.0287(3) 0.5038(3) 0.044(2) Uani 1 1 d . . .
C9 C 0.6498(4) 1.0738(3) 0.4659(4) 0.057(2) Uani 1 1 d . . .
H9 H 0.6127 1.0895 0.4526 0.069 Uiso 1 1 calc R . .
C10 C 0.7040(4) 1.0960(4) 0.4476(4) 0.069(3) Uani 1 1 d . . .
H10 H 0.7029 1.1256 0.4217 0.083 Uiso 1 1 calc R . .
C11 C 0.7602(4) 1.0769(4) 0.4654(5) 0.063(2) Uani 1 1 d . . .
C12 C 0.7580(4) 1.0342(4) 0.5038(4) 0.059(3) Uani 1 1 d . . .
H12 H 0.7958 1.0208 0.5177 0.071 Uiso 1 1 calc R . .
C13 C 0.7037(4) 1.0096(4) 0.5235(4) 0.052(2) Uani 1 1 d . . .
H13 H 0.7053 0.9804 0.5498 0.063 Uiso 1 1 calc R . .
C14 C 0.8215(4) 1.0987(5) 0.4441(4) 0.091(4) Uani 1 1 d . . .
H14A H 0.8399 1.1288 0.4667 0.136 Uiso 1 1 calc R . .
H14B H 0.8146 1.1178 0.4115 0.136 Uiso 1 1 calc R . .
H14C H 0.8492 1.0636 0.4403 0.136 Uiso 1 1 calc R . .
C15 C 0.5209(3) 0.7725(4) 0.4508(3) 0.048(2) Uani 1 1 d . . .
C16 C 0.5426(4) 0.7077(3) 0.4361(4) 0.060(3) Uani 1 1 d . . .
H16A H 0.5124 0.6889 0.4137 0.090 Uiso 1 1 calc R . .
H16B H 0.5470 0.6824 0.4660 0.090 Uiso 1 1 calc R . .
H16C H 0.5822 0.7105 0.4190 0.090 Uiso 1 1 calc R . .
C17 C 0.4584(4) 0.7657(4) 0.4781(3) 0.061(3) Uani 1 1 d . . .
H17A H 0.4413 0.8065 0.4848 0.092 Uiso 1 1 calc R . .
H17B H 0.4646 0.7440 0.5097 0.092 Uiso 1 1 calc R . .
H17C H 0.4299 0.7424 0.4572 0.092 Uiso 1 1 calc R . .
C18 C 0.5121(4) 0.8087(4) 0.4021(3) 0.060(3) Uani 1 1 d . . .
H18A H 0.5499 0.8069 0.3824 0.090 Uiso 1 1 calc R . .
H18B H 0.5025 0.8516 0.4099 0.090 Uiso 1 1 calc R . .
H18C H 0.4783 0.7907 0.3830 0.090 Uiso 1 1 calc R . .
C19 C 0.7254(4) 0.7675(4) 0.5474(4) 0.059(3) Uani 1 1 d . . .
C20 C 0.7612(5) 0.7568(5) 0.4971(4) 0.102(2) Uani 1 1 d . . .
H20A H 0.8008 0.7375 0.5042 0.152 Uiso 1 1 calc R . .
H20B H 0.7679 0.7963 0.4805 0.152 Uiso 1 1 calc R . .
H20C H 0.7370 0.7299 0.4754 0.152 Uiso 1 1 calc R . .
C21 C 0.7671(5) 0.8034(5) 0.5781(5) 0.102(2) Uani 1 1 d . . .
H21A H 0.7478 0.8120 0.6103 0.152 Uiso 1 1 calc R . .
H21B H 0.7766 0.8422 0.5613 0.152 Uiso 1 1 calc R . .
H21C H 0.8051 0.7803 0.5835 0.152 Uiso 1 1 calc R . .
C22 C 0.7127(5) 0.7054(5) 0.5690(5) 0.102(2) Uani 1 1 d . . .
H22A H 0.7510 0.6821 0.5712 0.152 Uiso 1 1 calc R . .
H22B H 0.6836 0.6835 0.5476 0.152 Uiso 1 1 calc R . .
H22C H 0.6951 0.7100 0.6024 0.152 Uiso 1 1 calc R . .
C23 C 0.5574(5) 0.9298(5) 0.2912(4) 0.088(4) Uani 1 1 d . . .
H23A H 0.5435 0.8895 0.3028 0.131 Uiso 1 1 calc R . .
H23B H 0.5967 0.9253 0.2737 0.131 Uiso 1 1 calc R . .
H23C H 0.5268 0.9471 0.2684 0.131 Uiso 1 1 calc R . .
C24 C 0.6086(5) 1.0552(5) 0.3238(4) 0.084(3) Uani 1 1 d . . .
H24A H 0.5781 1.0863 0.3146 0.126 Uiso 1 1 calc R . .
H24B H 0.6336 1.0450 0.2946 0.126 Uiso 1 1 calc R . .
H24C H 0.6351 1.0714 0.3502 0.126 Uiso 1 1 calc R . .
C25 C 0.6233(4) 0.9431(4) 0.3898(4) 0.067(3) Uani 1 1 d . . .
H25A H 0.6320 0.9694 0.4186 0.101 Uiso 1 1 calc R . .
H25B H 0.6616 0.9348 0.3718 0.101 Uiso 1 1 calc R . .
H25C H 0.6054 0.9044 0.4012 0.101 Uiso 1 1 calc R . .
C26 C 0.4415(5) 0.8060(5) 0.6147(4) 0.100(4) Uani 1 1 d . . .
H26A H 0.4867 0.8039 0.6173 0.120 Uiso 1 1 calc R . .
H26B H 0.4274 0.7728 0.5922 0.120 Uiso 1 1 calc R . .
C27 C 0.4134(7) 0.7992(7) 0.6640(6) 0.141(6) Uani 1 1 d D . .
H27A H 0.4452 0.8010 0.6903 0.169 Uiso 1 1 calc R . .
H27B H 0.3919 0.7593 0.6665 0.169 Uiso 1 1 calc R . .
C28 C 0.3692(7) 0.8507(6) 0.6698(5) 0.127(5) Uani 1 1 d D . .
H28A H 0.3266 0.8363 0.6644 0.152 Uiso 1 1 calc R . .
H28B H 0.3722 0.8688 0.7035 0.152 Uiso 1 1 calc R . .
C29 C 0.3866(7) 0.8962(6) 0.6316(5) 0.133(6) Uani 1 1 d D . .
H29A H 0.3495 0.9137 0.6158 0.159 Uiso 1 1 calc R . .
H29B H 0.4104 0.9300 0.6468 0.159 Uiso 1 1 calc R . .
Li1 Li 0.4382(7) 0.9036(6) 0.5361(6) 0.056(4) Uani 1 1 d . . .

loop_
_atom_site_aniso_label
_atom_site_aniso_U_11
_atom_site_aniso_U_22
_atom_site_aniso_U_33
_atom_site_aniso_U_23
_atom_site_aniso_U_13
_atom_site_aniso_U_12
Sm1 0.0327(3) 0.0375(3) 0.0358(2) 0.000 0.000 0.0001(2)
Si1 0.0621(16) 0.0596(16) 0.0412(13) -0.0074(13) 0.0098(12) -0.0089(13)
O1 0.030(3) 0.033(3) 0.049(3) -0.005(2) 0.000(2) 0.001(2)
O2 0.116(6) 0.061(4) 0.068(5) 0.011(4) 0.048(4) 0.022(4)
N1 0.042(4) 0.024(3) 0.053(4) 0.000(3) -0.005(3) -0.002(3)
N2 0.040(5) 0.064(6) 0.026(5) 0.000 0.000 -0.011(5)
C1 0.023(4) 0.040(5) 0.036(5) 0.003(3) 0.000(3) 0.009(3)
C2 0.043(5) 0.038(4) 0.043(5) 0.007(4) -0.003(4) 0.002(4)
C3 0.070(6) 0.030(4) 0.044(5) 0.000(4) 0.004(4) 0.004(4)
C4 0.044(5) 0.039(5) 0.052(6) -0.003(4) -0.006(4) -0.001(4)
C5 0.054(5) 0.043(5) 0.050(5) -0.004(4) -0.012(4) -0.006(4)
C6 0.035(4) 0.045(5) 0.038(5) -0.002(4) 0.006(4) 0.004(4)
C7 0.047(5) 0.036(4) 0.037(5) -0.011(4) 0.000(4) -0.003(4)
C8 0.059(6) 0.036(4) 0.036(5) -0.010(4) -0.015(4) -0.002(4)
C9 0.067(6) 0.039(4) 0.066(6) 0.010(5) -0.019(6) -0.005(4)
C10 0.067(7) 0.070(7) 0.070(8) 0.008(5) -0.011(5) -0.023(5)
C11 0.062(6) 0.051(5) 0.078(7) -0.010(6) 0.005(6) -0.020(4)
C12 0.041(5) 0.056(6) 0.082(8) -0.024(5) -0.015(5) 0.006(4)
C13 0.046(5) 0.040(5) 0.070(7) -0.005(5) -0.004(5) 0.008(4)
C14 0.076(7) 0.078(7) 0.118(12) 0.008(7) 0.017(7) -0.030(6)
C15 0.041(5) 0.042(5) 0.060(7) -0.007(4) -0.002(4) 0.001(4)
C16 0.066(6) 0.029(5) 0.083(7) -0.024(4) -0.001(5) 0.003(4)
C17 0.048(5) 0.059(6) 0.077(8) -0.015(5) 0.001(5) 0.001(4)
C18 0.080(7) 0.058(6) 0.042(6) -0.011(5) -0.016(5) 0.008(5)
C19 0.035(5) 0.047(5) 0.094(8) -0.009(5) -0.025(5) 0.010(4)
C20 0.071(5) 0.101(5) 0.133(7) 0.022(5) -0.015(4) 0.030(4)
C21 0.071(5) 0.101(5) 0.133(7) 0.022(5) -0.015(4) 0.030(4)
C22 0.071(5) 0.101(5) 0.133(7) 0.022(5) -0.015(4) 0.030(4)
C23 0.113(9) 0.099(8) 0.051(7) -0.049(6) 0.011(6) 0.011(7)
C24 0.085(8) 0.092(8) 0.074(8) 0.015(6) 0.035(6) -0.024(6)
C25 0.050(6) 0.067(7) 0.084(8) -0.001(6) 0.005(5) 0.000(4)
C26 0.115(10) 0.110(10) 0.075(9) 0.033(7) 0.007(8) 0.054(8)
C27 0.178(16) 0.128(12) 0.116(14) 0.057(10) 0.034(11) 0.072(11)
C28 0.200(16) 0.110(10) 0.071(10) -0.009(8) 0.038(10) 0.019(11)
C29 0.200(15) 0.103(10) 0.095(11) 0.043(8) 0.095(11) 0.047(10)
Li1 0.089(11) 0.025(7) 0.054(10) 0.012(7) 0.033(8) 0.016(7)

loop_
_atom_type_symbol
_atom_type_description
_atom_type_scat_dispersion_real
_atom_type_scat_dispersion_imag
_atom_type_scat_source
C C 0.0033 0.0016 'International Tables Vol C Tables 4.2.6.8 and 6.1.1.4'
H H 0.0000 0.0000 'International Tables Vol C Tables 4.2.6.8 and 6.1.1.4'
N N 0.0061 0.0033 'International Tables Vol C Tables 4.2.6.8 and 6.1.1.4'
O O 0.0106 0.0060 'International Tables Vol C Tables 4.2.6.8 and 6.1.1.4'
Sm Sm -0.1638 3.4418 'International Tables Vol C Tables 4.2.6.8 and 6.1.1.4'
Si Si 0.0817 0.0704 'International Tables Vol C Tables 4.2.6.8 and 6.1.1.4'
Li Li -0.0003 0.0001 'International Tables Vol C Tables 4.2.6.8 and 6.1.1.4'

loop_
_geom_angle_atom_site_label_1
_geom_angle_atom_site_label_2
_geom_angle_atom_site_label_3
_geom_angle
_geom_angle_site_symmetry_1
_geom_angle_site_symmetry_3
_geom_angle_publ_flag
O1 Sm1 O1 143.3(2) 11_564 . ?
O1 Sm1 N2 108.33(13) 11_564 . ?
O1 Sm1 N2 108.33(12) . . ?
O1 Sm1 N1 77.77(19) 11_564 . ?
O1 Sm1 N1 80.44(18) . . ?
N2 Sm1 N1 126.92(16) . . ?
O1 Sm1 N1 80.44(18) 11_564 11_564 ?
O1 Sm1 N1 77.77(19) . 11_564 ?
N2 Sm1 N1 126.92(16) . 11_564 ?
N1 Sm1 N1 106.2(3) . 11_564 ?
O1 Sm1 Li1 36.8(3) 11_564 11_564 ?
O1 Sm1 Li1 114.7(3) . 11_564 ?
N2 Sm1 Li1 127.6(3) . 11_564 ?
N1 Sm1 Li1 41.1(3) . 11_564 ?
N1 Sm1 Li1 91.2(4) 11_564 11_564 ?
O1 Sm1 Li1 114.7(3) 11_564 . ?
O1 Sm1 Li1 36.8(3) . . ?
N2 Sm1 Li1 127.6(3) . . ?
N1 Sm1 Li1 91.2(4) . . ?
N1 Sm1 Li1 41.1(3) 11_564 . ?
Li1 Sm1 Li1 104.9(6) 11_564 . ?
N2 Si1 C25 110.9(4) . . ?
N2 Si1 C24 112.4(4) . . ?
C25 Si1 C24 106.2(5) . . ?
N2 Si1 C23 113.6(4) . . ?
C25 Si1 C23 105.6(5) . . ?
C24 Si1 C23 107.5(5) . . ?
C1 O1 Li1 120.6(6) . . ?
C1 O1 Sm1 128.0(4) . . ?
Li1 O1 Sm1 96.0(4) . . ?
C29 O2 C26 110.3(8) . . ?
C29 O2 Li1 118.1(7) . . ?
C26 O2 Li1 131.6(7) . . ?
C8 N1 C7 115.9(6) . . ?
C8 N1 Li1 90.7(6) . 11_564 ?
C7 N1 Li1 120.4(6) . 11_564 ?
C8 N1 Sm1 124.8(5) . . ?
C7 N1 Sm1 111.4(4) . . ?
Li1 N1 Sm1 88.9(4) 11_564 . ?
Si1 N2 Si1 123.3(5) 11_564 . ?
Si1 N2 Sm1 118.4(3) 11_564 . ?
Si1 N2 Sm1 118.4(3) . . ?
O1 C1 C6 118.7(6) . . ?
O1 C1 C2 121.7(6) . . ?
C6 C1 C2 119.5(6) . . ?
C1 C2 C3 117.8(7) . . ?
C1 C2 C15 122.4(6) . . ?
C3 C2 C15 119.9(7) . . ?
C2 C3 C4 123.2(7) . . ?
C2 C3 H3 118.4 . . ?
C4 C3 H3 118.4 . . ?
C5 C4 C3 116.3(7) . . ?
C5 C4 C19 123.5(7) . . ?
C3 C4 C19 120.2(7) . . ?
C4 C5 C6 122.7(7) . . ?
C4 C5 H5 118.6 . . ?
C6 C5 H5 118.6 . . ?
C1 C6 C5 120.4(7) . . ?
C1 C6 C7 119.3(6) . . ?
C5 C6 C7 120.3(7) . . ?
N1 C7 C6 113.9(6) . . ?
N1 C7 H7A 108.8 . . ?
C6 C7 H7A 108.8 . . ?
N1 C7 H7B 108.8 . . ?
C6 C7 H7B 108.8 . . ?
H7A C7 H7B 107.7 . . ?
N1 C8 C9 118.7(7) . . ?
N1 C8 C13 126.4(7) . . ?
C9 C8 C13 114.9(8) . . ?
N1 C8 Li1 55.4(5) . 11_564 ?
C9 C8 Li1 83.2(6) . 11_564 ?
C13 C8 Li1 133.5(7) . 11_564 ?
C10 C9 C8 123.5(8) . . ?
C10 C9 Li1 142.2(7) . 11_564 ?
C8 C9 Li1 65.8(6) . 11_564 ?
C10 C9 H9 118.2 . . ?
C8 C9 H9 118.2 . . ?
Li1 C9 H9 66.2 11_564 . ?
C9 C10 C11 122.4(9) . . ?
C9 C10 H10 118.8 . . ?
C11 C10 H10 118.8 . . ?
C10 C11 C12 115.4(8) . . ?
C10 C11 C14 123.5(10) . . ?
C12 C11 C14 121.1(9) . . ?
C11 C12 C13 124.4(9) . . ?
C11 C12 H12 117.8 . . ?
C13 C12 H12 117.8 . . ?
C12 C13 C8 119.4(9) . . ?
C12 C13 H13 120.3 . . ?
C8 C13 H13 120.3 . . ?
C11 C14 H14A 109.5 . . ?
C11 C14 H14B 109.5 . . ?
H14A C14 H14B 109.5 . . ?
C11 C14 H14C 109.5 . . ?
H14A C14 H14C 109.5 . . ?
H14B C14 H14C 109.5 . . ?
C18 C15 C16 106.8(7) . . ?
C18 C15 C17 110.0(7) . . ?
C16 C15 C17 107.7(7) . . ?
C18 C15 C2 110.9(7) . . ?
C16 C15 C2 112.5(6) . . ?
C17 C15 C2 108.9(7) . . ?
C15 C16 H16A 109.5 . . ?
C15 C16 H16B 109.5 . . ?
H16A C16 H16B 109.5 . . ?
C15 C16 H16C 109.5 . . ?
H16A C16 H16C 109.5 . . ?
H16B C16 H16C 109.5 . . ?
C15 C17 H17A 109.5 . . ?
C15 C17 H17B 109.5 . . ?
H17A C17 H17B 109.5 . . ?
C15 C17 H17C 109.5 . . ?
H17A C17 H17C 109.5 . . ?
H17B C17 H17C 109.5 . . ?
C15 C18 H18A 109.5 . . ?
C15 C18 H18B 109.5 . . ?
H18A C18 H18B 109.5 . . ?
C15 C18 H18C 109.5 . . ?
H18A C18 H18C 109.5 . . ?
H18B C18 H18C 109.5 . . ?
C21 C19 C22 112.4(9) . . ?
C21 C19 C4 112.8(7) . . ?
C22 C19 C4 112.8(7) . . ?
C21 C19 C20 104.9(9) . . ?
C22 C19 C20 106.8(8) . . ?
C4 C19 C20 106.4(8) . . ?
C19 C20 H20A 109.5 . . ?
C19 C20 H20B 109.5 . . ?
H20A C20 H20B 109.5 . . ?
C19 C20 H20C 109.5 . . ?
H20A C20 H20C 109.5 . . ?
H20B C20 H20C 109.5 . . ?
C19 C21 H21A 109.5 . . ?
C19 C21 H21B 109.5 . . ?
H21A C21 H21B 109.5 . . ?
C19 C21 H21C 109.5 . . ?
H21A C21 H21C 109.5 . . ?
H21B C21 H21C 109.5 . . ?
C19 C22 H22A 109.5 . . ?
C19 C22 H22B 109.5 . . ?
H22A C22 H22B 109.5 . . ?
C19 C22 H22C 109.5 . . ?
H22A C22 H22C 109.5 . . ?
H22B C22 H22C 109.5 . . ?
Si1 C23 H23A 109.5 . . ?
Si1 C23 H23B 109.5 . . ?
H23A C23 H23B 109.5 . . ?
Si1 C23 H23C 109.5 . . ?
H23A C23 H23C 109.5 . . ?
H23B C23 H23C 109.5 . . ?
Si1 C24 H24A 109.5 . . ?
Si1 C24 H24B 109.5 . . ?
H24A C24 H24B 109.5 . . ?
Si1 C24 H24C 109.5 . . ?
H24A C24 H24C 109.5 . . ?
H24B C24 H24C 109.5 . . ?
Si1 C25 H25A 109.5 . . ?
Si1 C25 H25B 109.5 . . ?
H25A C25 H25B 109.5 . . ?
Si1 C25 H25C 109.5 . . ?
H25A C25 H25C 109.5 . . ?
H25B C25 H25C 109.5 . . ?
O2 C26 C27 106.9(9) . . ?
O2 C26 H26A 110.3 . . ?
C27 C26 H26A 110.3 . . ?
O2 C26 H26B 110.3 . . ?
C27 C26 H26B 110.3 . . ?
H26A C26 H26B 108.6 . . ?
C26 C27 C28 106.7(10) . . ?
C26 C27 H27A 110.4 . . ?
C28 C27 H27A 110.4 . . ?
C26 C27 H27B 110.4 . . ?
C28 C27 H27B 110.4 . . ?
H27A C27 H27B 108.6 . . ?
C29 C28 C27 105.6(11) . . ?
C29 C28 H28A 110.6 . . ?
C27 C28 H28A 110.6 . . ?
C29 C28 H28B 110.6 . . ?
C27 C28 H28B 110.6 . . ?
H28A C28 H28B 108.8 . . ?
O2 C29 C28 106.9(9) . . ?
O2 C29 H29A 110.3 . . ?
C28 C29 H29A 110.3 . . ?
O2 C29 H29B 110.3 . . ?
C28 C29 H29B 110.3 . . ?
H29A C29 H29B 108.6 . . ?
O2 Li1 O1 131.6(8) . . ?
O2 Li1 N1 125.1(8) . 11_564 ?
O1 Li1 N1 97.0(6) . 11_564 ?
O2 Li1 C8 115.8(7) . 11_564 ?
O1 Li1 C8 112.5(7) . 11_564 ?
N1 Li1 C8 33.9(3) 11_564 11_564 ?
O2 Li1 C9 123.6(8) . 11_564 ?
O1 Li1 C9 97.1(6) . 11_564 ?
N1 Li1 C9 58.7(4) 11_564 11_564 ?
C8 Li1 C9 31.0(3) 11_564 11_564 ?
O2 Li1 Sm1 156.2(8) . . ?
O1 Li1 Sm1 47.2(3) . . ?
N1 Li1 Sm1 50.0(3) 11_564 . ?
C8 Li1 Sm1 73.2(4) 11_564 . ?
C9 Li1 Sm1 76.1(4) 11_564 . ?

loop_
_geom_bond_atom_site_label_1
_geom_bond_atom_site_label_2
_geom_bond_distance
_geom_bond_site_symmetry_2
_geom_bond_publ_flag
Sm1 O1 2.299(4) 11_564 ?
Sm1 O1 2.299(4) . ?
Sm1 N2 2.317(8) . ?
Sm1 N1 2.388(6) . ?
Sm1 N1 2.388(6) 11_564 ?
Sm1 Li1 3.117(13) 11_564 ?
Sm1 Li1 3.117(13) . ?
Si1 N2 1.708(5) . ?
Si1 C25 1.868(9) . ?
Si1 C24 1.888(9) . ?
Si1 C23 1.892(8) . ?
O1 C1 1.357(8) . ?
O1 Li1 1.878(15) . ?
O2 C29 1.405(12) . ?
O2 C26 1.425(11) . ?
O2 Li1 1.822(15) . ?
N1 C8 1.387(10) . ?
N1 C7 1.492(9) . ?
N1 Li1 2.048(13) 11_564 ?
N2 Si1 1.708(5) 11_564 ?
C1 C6 1.392(10) . ?
C1 C2 1.404(10) . ?
C2 C3 1.407(10) . ?
C2 C15 1.558(10) . ?
C3 C4 1.414(11) . ?
C3 H3 0.9400 . ?
C4 C5 1.365(10) . ?
C4 C19 1.522(10) . ?
C5 C6 1.394(10) . ?
C5 H5 0.9400 . ?
C6 C7 1.539(10) . ?
C7 H7A 0.9800 . ?
C7 H7B 0.9800 . ?
C8 C9 1.402(11) . ?
C8 C13 1.409(11) . ?
C8 Li1 2.487(17) 11_564 ?
C9 C10 1.352(11) . ?
C9 Li1 2.706(19) 11_564 ?
C9 H9 0.9400 . ?
C10 C11 1.366(12) . ?
C10 H10 0.9400 . ?
C11 C12 1.375(13) . ?
C11 C14 1.514(12) . ?
C12 C13 1.389(12) . ?
C12 H12 0.9400 . ?
C13 H13 0.9400 . ?
C14 H14A 0.9700 . ?
C14 H14B 0.9700 . ?
C14 H14C 0.9700 . ?
C15 C18 1.524(12) . ?
C15 C16 1.526(10) . ?
C15 C17 1.537(10) . ?
C16 H16A 0.9700 . ?
C16 H16B 0.9700 . ?
C16 H16C 0.9700 . ?
C17 H17A 0.9700 . ?
C17 H17B 0.9700 . ?
C17 H17C 0.9700 . ?
C18 H18A 0.9700 . ?
C18 H18B 0.9700 . ?
C18 H18C 0.9700 . ?
C19 C21 1.442(13) . ?
C19 C22 1.484(13) . ?
C19 C20 1.560(14) . ?
C20 H20A 0.9700 . ?
C20 H20B 0.9700 . ?
C20 H20C 0.9700 . ?
C21 H21A 0.9700 . ?
C21 H21B 0.9700 . ?
C21 H21C 0.9700 . ?
C22 H22A 0.9700 . ?
C22 H22B 0.9700 . ?
C22 H22C 0.9700 . ?
C23 H23A 0.9700 . ?
C23 H23B 0.9700 . ?
C23 H23C 0.9700 . ?
C24 H24A 0.9700 . ?
C24 H24B 0.9700 . ?
C24 H24C 0.9700 . ?
C25 H25A 0.9700 . ?
C25 H25B 0.9700 . ?
C25 H25C 0.9700 . ?
C26 C27 1.451(15) . ?
C26 H26A 0.9800 . ?
C26 H26B 0.9800 . ?
C27 C28 1.474(12) . ?
C27 H27A 0.9800 . ?
C27 H27B 0.9800 . ?
C28 C29 1.460(12) . ?
C28 H28A 0.9800 . ?
C28 H28B 0.9800 . ?
C29 H29A 0.9800 . ?
C29 H29B 0.9800 . ?
Li1 N1 2.048(13) 11_564 ?
Li1 C8 2.487(17) 11_564 ?
Li1 C9 2.706(19) 11_564 ?
